data_7017602
loop_
_publ_author_name
'Tate, Christopher W.'
'deMello, Andrew'
'Gee, Antony D.'
'Kealey, Steven'
'Vilar, Ramon'
'White, Andrew J. P.'
'Long, Nicholas J.'

_publ_section_title
;
 Hemilabile and reversible carbon monoxide binding properties of iron(II),
 cobalt(II) and nickel(II) complexes containing a new tridentate P-S-N
 ligand.
;
_journal_issue 1
_journal_name_full 'Dalton transactions (Cambridge, England : 2003)'
_journal_page_first 83
_journal_page_last 89
_journal_paper_doi 10.1039/c1dt11248a
_journal_volume 41
_journal_year 2012
_chemical_formula_moiety 'C40 H40 Fe N2 P2 S2, 2(B F4)'
_chemical_formula_sum 'C40 H40 B2 F8 Fe N2 P2 S2'
_chemical_formula_weight 904.27
_chemical_name_systematic
;
?
;
_space_group_IT_number 14
_symmetry_cell_setting monoclinic
_symmetry_space_group_name_Hall '-P 2yn'
_symmetry_space_group_name_H-M 'P 1 21/n 1'
_atom_sites_solution_hydrogens geom
_atom_sites_solution_primary direct
_atom_sites_solution_secondary difmap
_audit_creation_method SHELXL-97
_cell_angle_alpha 90.00
_cell_angle_beta 96.625(4)
_cell_angle_gamma 90.00
_cell_formula_units_Z 2
_cell_length_a 11.8126(7)
_cell_length_b 13.2594(6)
_cell_length_c 12.5685(5)
_cell_measurement_reflns_used 3734
_cell_measurement_temperature 173(2)
_cell_measurement_theta_max 29.1962
_cell_measurement_theta_min 3.0599
_cell_volume 1955.43(17)
_computing_cell_refinement 'CrysAlis RED, Oxford Diffraction Ltd'
_computing_data_collection 'CrysAlis CCD, Oxford Diffraction Ltd'
_computing_data_reduction 'CrysAlis RED, Oxford Diffraction Ltd'
_computing_molecular_graphics 'Bruker SHELXTL'
_computing_publication_material 'Bruker SHELXTL'
_computing_structure_refinement 'SHELXL-97 (Sheldrick, 1997)'
_computing_structure_solution 'SHELXS-97 (Sheldrick, 1990)'
_diffrn_ambient_temperature 173(2)
_diffrn_detector_area_resol_mean 15.9825
_diffrn_measured_fraction_theta_full 0.966
_diffrn_measured_fraction_theta_max 0.808
_diffrn_measurement_device_type 'OD Xcalibur 3'
_diffrn_measurement_method 'omega scans'
_diffrn_radiation_monochromator graphite
_diffrn_radiation_source 'Enhance (Mo) X-ray Source'
_diffrn_radiation_type MoK\a
_diffrn_radiation_wavelength 0.71073
_diffrn_reflns_av_R_equivalents 0.0759
_diffrn_reflns_av_sigmaI/netI 0.0953
_diffrn_reflns_limit_h_max 14
_diffrn_reflns_limit_h_min -13
_diffrn_reflns_limit_k_max 10
_diffrn_reflns_limit_k_min -18
_diffrn_reflns_limit_l_max 15
_diffrn_reflns_limit_l_min -15
_diffrn_reflns_number 7634
_diffrn_reflns_theta_full 25.00
_diffrn_reflns_theta_max 29.26
_diffrn_reflns_theta_min 3.07
_diffrn_standards_number 0
_exptl_absorpt_coefficient_mu 0.647
_exptl_absorpt_correction_T_max 0.968
_exptl_absorpt_correction_T_min 0.911
_exptl_absorpt_correction_type analytical
_exptl_absorpt_process_details
;
CrysAlisPro, Oxford Diffraction Ltd.,
Version 1.171.33.41 (release 06-05-2009 CrysAlis171 .NET)
(compiled May 6 2009,17:20:42)
Analytical numeric absorption correction using a multifaceted crystal
model based on expressions derived by R.C. Clark & J.S. Reid.
(Clark, R. C. & Reid, J. S. (1995). Acta Cryst. A51, 887-897)
;
_exptl_crystal_colour Pink
_exptl_crystal_density_diffrn 1.536
_exptl_crystal_density_method 'not measured'
_exptl_crystal_description blocks
_exptl_crystal_F_000 928
_exptl_crystal_size_max 0.26
_exptl_crystal_size_mid 0.17
_exptl_crystal_size_min 0.06
_refine_diff_density_max 0.825
_refine_diff_density_min -0.558
_refine_diff_density_rms 0.116
_refine_ls_extinction_method none
_refine_ls_goodness_of_fit_ref 0.996
_refine_ls_hydrogen_treatment mixed
_refine_ls_matrix_type full
_refine_ls_number_parameters 267
_refine_ls_number_reflns 4304
_refine_ls_number_restraints 2
_refine_ls_restrained_S_all 0.996
_refine_ls_R_factor_all 0.0794
_refine_ls_R_factor_gt 0.0500
_refine_ls_shift/su_max 0.000
_refine_ls_shift/su_mean 0.000
_refine_ls_structure_factor_coef Fsqd
_refine_ls_weighting_details 'calc w=1/[\s^2^(Fo^2^)+(0.0856P)^2^+0.0000P] where P=(Fo^2^+2Fc^2^)/3'
_refine_ls_weighting_scheme calc
_refine_ls_wR_factor_gt 0.1259
_refine_ls_wR_factor_ref 0.1458
_reflns_number_gt 2868
_reflns_number_total 4304
_reflns_threshold_expression >2sigma(I)
_cod_data_source_file c1dt11248a.txt
_cod_data_source_block 2
_cod_depositor_comments
;
The following automatic conversions were performed:

'_symmetry_cell_setting' value 'Monoclinic' changed to 'monoclinic'
according to /home/saulius/struct/CIF-dictionaries/cif_core.dic
dictionary named 'cif_core.dic' version 2.4.1 from 2010-06-29.

Automatic conversion script
Id: cif_fix_values 1715 2011-07-08 13:25:40Z adriana 
;
_cod_original_sg_symbol_H-M P2(1)/n
_cod_database_code 7017602

loop_
_symmetry_equiv_pos_as_xyz
'x, y, z'
'-x+1/2, y+1/2, -z+1/2'
'-x, -y, -z'
'x-1/2, -y-1/2, z-1/2'

loop_
_atom_site_label
_atom_site_type_symbol
_atom_site_fract_x
_atom_site_fract_y
_atom_site_fract_z
_atom_site_U_iso_or_equiv
_atom_site_adp_type
_atom_site_occupancy
_atom_site_symmetry_multiplicity
_atom_site_calc_flag
_atom_site_refinement_flags
Fe Fe 0.5000 0.5000 0.5000 0.01912(18) Uani 1 2 d S
N1 N 0.5805(2) 0.6281(2) 0.5566(2) 0.0221(6) Uani 1 1 d D
H1A H 0.549(3) 0.6845(15) 0.526(2) 0.033(10) Uiso 1 1 d D
H1B H 0.590(4) 0.634(3) 0.6284(4) 0.060(13) Uiso 1 1 d D
C1 C 0.6996(3) 0.6363(2) 0.5384(2) 0.0265(7) Uani 1 1 d .
C2 C 0.7663(3) 0.7161(3) 0.5792(3) 0.0366(9) Uani 1 1 d .
H2A H 0.7355 0.7653 0.6227 0.044 Uiso 1 1 calc R
C3 C 0.8774(4) 0.7244(3) 0.5568(3) 0.0467(11) Uani 1 1 d .
H3A H 0.9236 0.7786 0.5858 0.056 Uiso 1 1 calc R
C4 C 0.9213(3) 0.6543(3) 0.4927(3) 0.0406(9) Uani 1 1 d .
H4A H 0.9976 0.6614 0.4769 0.049 Uiso 1 1 calc R
C5 C 0.8580(3) 0.5745(3) 0.4511(3) 0.0324(8) Uani 1 1 d .
H5A H 0.8894 0.5265 0.4066 0.039 Uiso 1 1 calc R
C6 C 0.7454(3) 0.5649(2) 0.4756(2) 0.0240(7) Uani 1 1 d .
S7 S 0.65671(7) 0.46473(6) 0.42162(6) 0.0235(2) Uani 1 1 d .
C8 C 0.7248(3) 0.3574(2) 0.4954(3) 0.0276(7) Uani 1 1 d .
H8A H 0.6825 0.2947 0.4739 0.033 Uiso 1 1 calc R
H8B H 0.8038 0.3497 0.4777 0.033 Uiso 1 1 calc R
C9 C 0.7260(3) 0.3737(3) 0.6150(3) 0.0299(8) Uani 1 1 d .
H9A H 0.7844 0.4247 0.6395 0.036 Uiso 1 1 calc R
H9B H 0.7466 0.3098 0.6532 0.036 Uiso 1 1 calc R
P10 P 0.58601(8) 0.41646(6) 0.64754(6) 0.0221(2) Uani 1 1 d .
C11 C 0.5086(3) 0.3032(2) 0.6799(2) 0.0269(7) Uani 1 1 d .
C12 C 0.5434(4) 0.2073(3) 0.6519(3) 0.0339(8) Uani 1 1 d .
H12A H 0.6128 0.1993 0.6214 0.041 Uiso 1 1 calc R
C13 C 0.4772(4) 0.1235(3) 0.6682(3) 0.0433(10) Uani 1 1 d .
H13A H 0.5020 0.0584 0.6496 0.052 Uiso 1 1 calc R
C14 C 0.3757(4) 0.1341(3) 0.7111(3) 0.0430(10) Uani 1 1 d .
H14A H 0.3300 0.0766 0.7210 0.052 Uiso 1 1 calc R
C15 C 0.3409(4) 0.2288(3) 0.7397(3) 0.0373(9) Uani 1 1 d .
H15A H 0.2715 0.2361 0.7704 0.045 Uiso 1 1 calc R
C16 C 0.4061(3) 0.3128(3) 0.7241(2) 0.0318(8) Uani 1 1 d .
H16A H 0.3810 0.3776 0.7436 0.038 Uiso 1 1 calc R
C17 C 0.6195(3) 0.4824(2) 0.7755(2) 0.0281(8) Uani 1 1 d .
C18 C 0.7253(3) 0.4745(3) 0.8354(3) 0.0335(8) Uani 1 1 d .
H18A H 0.7837 0.4360 0.8089 0.040 Uiso 1 1 calc R
C19 C 0.7464(4) 0.5225(3) 0.9340(3) 0.0413(10) Uani 1 1 d .
H19A H 0.8187 0.5149 0.9751 0.050 Uiso 1 1 calc R
C20 C 0.6646(4) 0.5804(3) 0.9725(3) 0.0473(11) Uani 1 1 d .
H20A H 0.6806 0.6142 1.0392 0.057 Uiso 1 1 calc R
C21 C 0.5582(4) 0.5896(3) 0.9141(3) 0.0494(11) Uani 1 1 d .
H21A H 0.5007 0.6291 0.9409 0.059 Uiso 1 1 calc R
C22 C 0.5358(4) 0.5405(3) 0.8155(3) 0.0370(9) Uani 1 1 d .
H22A H 0.4629 0.5469 0.7755 0.044 Uiso 1 1 calc R
B B 0.4586(4) 0.8390(3) 0.6877(3) 0.0325(9) Uani 1 1 d .
F1 F 0.3546(2) 0.88569(18) 0.6807(2) 0.0527(6) Uani 1 1 d .
F2 F 0.5290(2) 0.8818(2) 0.77045(19) 0.0574(7) Uani 1 1 d .
F3 F 0.4458(2) 0.73640(16) 0.7061(2) 0.0552(7) Uani 1 1 d .
F4 F 0.5063(3) 0.8504(2) 0.5928(2) 0.0705(9) Uani 1 1 d .

loop_
_atom_site_aniso_label
_atom_site_aniso_U_11
_atom_site_aniso_U_22
_atom_site_aniso_U_33
_atom_site_aniso_U_23
_atom_site_aniso_U_13
_atom_site_aniso_U_12
Fe 0.0178(4) 0.0182(3) 0.0213(3) -0.0006(2) 0.0019(2) 0.0004(3)
N1 0.0166(16) 0.0260(14) 0.0241(12) 0.0007(12) 0.0041(11) 0.0008(11)
C1 0.028(2) 0.0279(16) 0.0230(14) 0.0018(13) 0.0000(13) -0.0037(14)
C2 0.034(2) 0.044(2) 0.0327(17) -0.0058(16) 0.0071(15) -0.0141(18)
C3 0.042(3) 0.058(3) 0.0394(19) -0.0067(19) 0.0014(18) -0.025(2)
C4 0.019(2) 0.061(3) 0.0425(19) 0.0026(19) 0.0060(16) -0.0120(18)
C5 0.024(2) 0.0399(19) 0.0333(16) 0.0031(16) 0.0054(14) 0.0007(16)
C6 0.0169(19) 0.0294(16) 0.0250(14) 0.0058(13) 0.0000(12) -0.0035(13)
S7 0.0226(5) 0.0240(4) 0.0242(4) -0.0010(3) 0.0034(3) 0.0012(3)
C8 0.019(2) 0.0283(16) 0.0365(17) 0.0021(14) 0.0092(14) 0.0055(14)
C9 0.030(2) 0.0254(16) 0.0325(16) 0.0035(14) -0.0036(14) 0.0049(14)
P10 0.0212(5) 0.0220(4) 0.0229(4) 0.0008(3) 0.0011(3) 0.0022(3)
C11 0.034(2) 0.0244(16) 0.0213(14) 0.0046(13) -0.0009(13) 0.0017(14)
C12 0.043(3) 0.0255(17) 0.0350(18) 0.0027(15) 0.0121(16) 0.0046(16)
C13 0.059(3) 0.0241(17) 0.050(2) -0.0027(17) 0.017(2) -0.0030(18)
C14 0.052(3) 0.0305(19) 0.048(2) 0.0064(18) 0.0119(19) -0.0115(18)
C15 0.032(2) 0.041(2) 0.0407(19) 0.0101(17) 0.0122(16) 0.0003(17)
C16 0.039(2) 0.0274(17) 0.0285(16) 0.0048(14) 0.0025(15) 0.0048(15)
C17 0.039(2) 0.0242(17) 0.0207(14) 0.0024(13) 0.0003(13) -0.0020(14)
C18 0.035(2) 0.0315(18) 0.0321(16) 0.0008(15) -0.0020(15) -0.0032(15)
C19 0.042(3) 0.046(2) 0.0324(18) 0.0022(17) -0.0078(17) -0.0114(18)
C20 0.068(3) 0.044(2) 0.0282(17) -0.0076(18) -0.0025(18) -0.010(2)
C21 0.060(3) 0.052(3) 0.037(2) -0.0131(19) 0.0076(19) 0.007(2)
C22 0.039(3) 0.041(2) 0.0299(17) -0.0059(16) -0.0017(15) 0.0065(18)
B 0.035(3) 0.031(2) 0.0321(18) -0.0017(17) 0.0061(17) -0.0006(18)
F1 0.0349(16) 0.0467(13) 0.0740(16) 0.0094(12) -0.0044(12) 0.0051(11)
F2 0.0395(17) 0.0771(18) 0.0529(13) -0.0082(13) -0.0064(11) -0.0153(13)
F3 0.070(2) 0.0309(11) 0.0689(16) 0.0034(11) 0.0266(14) 0.0034(11)
F4 0.110(3) 0.0609(16) 0.0476(14) 0.0043(13) 0.0381(15) -0.0005(16)

loop_
_atom_type_symbol
_atom_type_description
_atom_type_scat_dispersion_real
_atom_type_scat_dispersion_imag
_atom_type_scat_source
C C 0.0033 0.0016 'International Tables Vol C Tables 4.2.6.8 and 6.1.1.4'
H H 0.0000 0.0000 'International Tables Vol C Tables 4.2.6.8 and 6.1.1.4'
B B 0.0013 0.0007 'International Tables Vol C Tables 4.2.6.8 and 6.1.1.4'
N N 0.0061 0.0033 'International Tables Vol C Tables 4.2.6.8 and 6.1.1.4'
F F 0.0171 0.0103 'International Tables Vol C Tables 4.2.6.8 and 6.1.1.4'
P P 0.1023 0.0942 'International Tables Vol C Tables 4.2.6.8 and 6.1.1.4'
S S 0.1246 0.1234 'International Tables Vol C Tables 4.2.6.8 and 6.1.1.4'
Fe Fe 0.3463 0.8444 'International Tables Vol C Tables 4.2.6.8 and 6.1.1.4'

loop_
_geom_angle_atom_site_label_1
_geom_angle_atom_site_label_2
_geom_angle_atom_site_label_3
_geom_angle
_geom_angle_site_symmetry_1
_geom_angle_site_symmetry_3
N1 Fe N1 180.0 . 3_666
N1 Fe S7 87.21(8) . .
N1 Fe S7 92.79(8) 3_666 .
N1 Fe S7 92.79(8) . 3_666
N1 Fe S7 87.21(8) 3_666 3_666
S7 Fe S7 180.0 . 3_666
N1 Fe P10 91.43(7) . 3_666
N1 Fe P10 88.57(7) 3_666 3_666
S7 Fe P10 93.25(3) . 3_666
S7 Fe P10 86.75(3) 3_666 3_666
N1 Fe P10 88.57(7) . .
N1 Fe P10 91.43(7) 3_666 .
S7 Fe P10 86.75(3) . .
S7 Fe P10 93.25(3) 3_666 .
P10 Fe P10 180.0 3_666 .
C1 N1 Fe 115.4(2) . .
C6 C1 C2 119.5(3) . .
C6 C1 N1 119.2(3) . .
C2 C1 N1 121.2(3) . .
C3 C2 C1 120.0(4) . .
C4 C3 C2 120.0(4) . .
C5 C4 C3 121.5(4) . .
C4 C5 C6 118.5(3) . .
C1 C6 C5 120.4(3) . .
C1 C6 S7 118.5(3) . .
C5 C6 S7 121.0(3) . .
C6 S7 C8 100.51(15) . .
C6 S7 Fe 99.02(11) . .
C8 S7 Fe 106.00(11) . .
C9 C8 S7 110.1(2) . .
C8 C9 P10 111.0(2) . .
C11 P10 C17 105.04(14) . .
C11 P10 C9 106.38(16) . .
C17 P10 C9 103.53(17) . .
C11 P10 Fe 112.95(10) . .
C17 P10 Fe 120.65(11) . .
C9 P10 Fe 107.14(11) . .
C12 C11 C16 118.6(3) . .
C12 C11 P10 121.6(3) . .
C16 C11 P10 119.5(3) . .
C13 C12 C11 120.4(4) . .
C14 C13 C12 120.5(4) . .
C13 C14 C15 119.6(4) . .
C14 C15 C16 120.5(4) . .
C15 C16 C11 120.5(3) . .
C18 C17 C22 118.6(3) . .
C18 C17 P10 122.0(3) . .
C22 C17 P10 119.4(3) . .
C17 C18 C19 120.6(4) . .
C20 C19 C18 120.7(4) . .
C19 C20 C21 119.8(4) . .
C20 C21 C22 119.8(4) . .
C17 C22 C21 120.5(4) . .
F1 B F2 108.8(3) . .
F1 B F4 110.2(3) . .
F2 B F4 109.6(4) . .
F1 B F3 109.8(3) . .
F2 B F3 110.2(3) . .
F4 B F3 108.2(3) . .

loop_
_geom_bond_atom_site_label_1
_geom_bond_atom_site_label_2
_geom_bond_distance
_geom_bond_site_symmetry_2
Fe N1 2.034(3) .
Fe N1 2.034(3) 3_666
Fe S7 2.2443(9) .
Fe S7 2.2443(9) 3_666
Fe P10 2.2941(8) 3_666
Fe P10 2.2941(8) .
N1 C1 1.455(4) .
C1 C6 1.383(5) .
C1 C2 1.383(5) .
C2 C3 1.378(6) .
C3 C4 1.370(6) .
C4 C5 1.365(5) .
C5 C6 1.405(5) .
C6 S7 1.777(3) .
S7 C8 1.833(3) .
C8 C9 1.517(4) .
C9 P10 1.838(4) .
P10 C11 1.829(3) .
P10 C17 1.834(3) .
C11 C12 1.393(5) .
C11 C16 1.395(5) .
C12 C13 1.388(5) .
C13 C14 1.377(6) .
C14 C15 1.382(5) .
C15 C16 1.382(5) .
C17 C18 1.386(5) .
C17 C22 1.392(5) .
C18 C19 1.389(5) .
C19 C20 1.367(6) .
C20 C21 1.386(6) .
C21 C22 1.397(5) .
B F1 1.369(5) .
B F2 1.377(5) .
B F4 1.385(5) .
B F3 1.392(5) .
